data_4024351
loop_
_publ_author_name
'Praew Thansandote'
'David G. Hulcoop'
'Michael Langer'
'Mark Lautens'

_publ_section_title
;
Palladium-Catalyzed Annulation of Haloanilines and Halobenzamides Using
Norbornadiene as an Acetylene Synthon: A Route to Functionalized Indolines,
Isoquinolinones, and Indoles
;
_journal_name_full 'Journal of Organic Chemistry'
_journal_page_first 1673
_journal_page_last 1678
_journal_paper_doi 10.1021/jo802604g
_journal_volume 74
_journal_year 2009
_chemical_formula_moiety 'C19 H23 N O3'
_chemical_formula_sum 'C19 H23 N O3'
_chemical_formula_weight 313.38
_chemical_name_systematic
; 
 ? 
;
_space_group_IT_number 2
_symmetry_cell_setting triclinic
_symmetry_space_group_name_Hall '-P 1'
_symmetry_space_group_name_H-M 'P -1'
_atom_sites_solution_hydrogens geom
_atom_sites_solution_primary direct
_atom_sites_solution_secondary difmap
_audit_creation_method SHELXL-97
_cell_angle_alpha 76.194(4)
_cell_angle_beta 79.635(5)
_cell_angle_gamma 85.476(5)
_cell_formula_units_Z 2
_cell_length_a 5.6973(4)
_cell_length_b 9.7733(10)
_cell_length_c 15.2597(15)
_cell_measurement_reflns_used 7973
_cell_measurement_temperature 150(1)
_cell_measurement_theta_max 25.0
_cell_measurement_theta_min 2.8
_cell_volume 811.09(13)
_computing_cell_refinement 'Denzo-SMN (Otwinowski & Minor, 1997)'
_computing_data_collection 'Collect (Nonius B.V., 1997-2002)'
_computing_data_reduction Denzo-SMN
_computing_molecular_graphics 'SHELXTL V6.1'
_computing_publication_material 'SHELXTL V6.1'
_computing_structure_refinement 'SHELXTL V6.1(Sheldrick, 2001)'
_computing_structure_solution 'SIR-92 (Altomare et al., 1994)'
_diffrn_ambient_temperature 150(2)
_diffrn_detector_area_resol_mean 9
_diffrn_measured_fraction_theta_full 0.994
_diffrn_measured_fraction_theta_max 0.994
_diffrn_measurement_device_type 'Bruker-Nonius KappaCCD'
_diffrn_measurement_method '\f scans and \w scans with \k offsets'
_diffrn_radiation_monochromator graphite
_diffrn_radiation_source 'fine-focus sealed tube'
_diffrn_radiation_type MoK\a
_diffrn_radiation_wavelength 0.71073
_diffrn_reflns_av_R_equivalents 0.0736
_diffrn_reflns_av_sigmaI/netI 0.0760
_diffrn_reflns_limit_h_max 6
_diffrn_reflns_limit_h_min -6
_diffrn_reflns_limit_k_max 11
_diffrn_reflns_limit_k_min -11
_diffrn_reflns_limit_l_max 18
_diffrn_reflns_limit_l_min -18
_diffrn_reflns_number 7973
_diffrn_reflns_theta_full 25.00
_diffrn_reflns_theta_max 25.00
_diffrn_reflns_theta_min 2.79
_diffrn_standards_number 0
_exptl_absorpt_coefficient_mu 0.086
_exptl_absorpt_correction_T_max 1.001
_exptl_absorpt_correction_T_min 0.772
_exptl_absorpt_correction_type multi-scan
_exptl_absorpt_process_details
; 
multi-scan from symmetry-related measurements 
 Sortav (Blessing 1995) 
;
_exptl_crystal_colour colourless
_exptl_crystal_density_diffrn 1.283
_exptl_crystal_density_method 'not measured'
_exptl_crystal_description needle
_exptl_crystal_F_000 336
_exptl_crystal_size_max 0.40
_exptl_crystal_size_mid 0.12
_exptl_crystal_size_min 0.03
_refine_diff_density_max 0.206
_refine_diff_density_min -0.234
_refine_diff_density_rms 0.049
_refine_ls_extinction_method none
_refine_ls_goodness_of_fit_ref 1.013
_refine_ls_hydrogen_treatment constr
_refine_ls_matrix_type full
_refine_ls_number_parameters 212
_refine_ls_number_reflns 2839
_refine_ls_number_restraints 0
_refine_ls_restrained_S_all 1.013
_refine_ls_R_factor_all 0.0996
_refine_ls_R_factor_gt 0.0565
_refine_ls_shift/su_max 0.000
_refine_ls_shift/su_mean 0.000
_refine_ls_structure_factor_coef Fsqd
_refine_ls_weighting_details 'calc w=1/[\s^2^(Fo^2^)+(0.0762P)^2^+0.1059P] where P=(Fo^2^+2Fc^2^)/3'
_refine_ls_weighting_scheme calc
_refine_ls_wR_factor_gt 0.1289
_refine_ls_wR_factor_ref 0.1558
_reflns_number_gt 1821
_reflns_number_total 2839
_reflns_threshold_expression I>2\s(I)
_cod_data_source_file jo802604g_si_002.cif
_cod_data_source_block k07188
_cod_depositor_comments
;
The following automatic conversions were performed:
'_symmetry_cell_setting' value 'Triclinic' changed to 'triclinic'
according to '/home/saulius/struct/CIF-dictionaries/cif_core.dic'
dictionary named 'cif_core.dic' version 2.4.1 from 2010-06-29.

Automatic conversion script
Id: cif_fix_enum 1527 2010-12-29 10:47:43Z saulius 
;
_cod_database_code 4024351

loop_
_symmetry_equiv_pos_as_xyz
'x, y, z'
'-x, -y, -z'

loop_
_atom_site_label
_atom_site_type_symbol
_atom_site_fract_x
_atom_site_fract_y
_atom_site_fract_z
_atom_site_U_iso_or_equiv
_atom_site_adp_type
_atom_site_occupancy
_atom_site_symmetry_multiplicity
_atom_site_calc_flag
_atom_site_refinement_flags
_atom_site_disorder_assembly
_atom_site_disorder_group
O1 O 0.4040(3) 0.05347(19) 0.26410(12) 0.0390(5) Uani 1 1 d . . .
O2 O 0.6805(3) 0.21841(18) 0.19252(12) 0.0371(5) Uani 1 1 d . . .
O3 O -0.4781(3) 0.31408(18) 0.52862(12) 0.0395(5) Uani 1 1 d . . .
N1 N 0.3595(3) 0.2787(2) 0.28465(13) 0.0333(5) Uani 1 1 d . . .
C1 C 0.1426(4) 0.2643(3) 0.34874(16) 0.0308(6) Uani 1 1 d . . .
C2 C 0.0017(4) 0.1489(3) 0.38391(17) 0.0372(6) Uani 1 1 d . . .
H2A H 0.0458 0.0619 0.3669 0.045 Uiso 1 1 calc R . .
C3 C -0.2089(4) 0.1634(3) 0.44561(17) 0.0360(6) Uani 1 1 d . . .
H3A H -0.3081 0.0851 0.4709 0.043 Uiso 1 1 calc R . .
C4 C -0.2728(4) 0.2906(3) 0.46977(16) 0.0333(6) Uani 1 1 d . . .
C5 C -0.1268(4) 0.4062(3) 0.43380(16) 0.0340(6) Uani 1 1 d . . .
H5A H -0.1703 0.4936 0.4504 0.041 Uiso 1 1 calc R . .
C6 C 0.0805(4) 0.3919(3) 0.37408(16) 0.0322(6) Uani 1 1 d . . .
C7 C 0.2621(4) 0.5006(3) 0.32754(16) 0.0338(6) Uani 1 1 d . . .
H7A H 0.3359 0.5348 0.3727 0.041 Uiso 1 1 calc R . .
C8 C 0.1707(4) 0.6258(3) 0.25505(18) 0.0384(7) Uani 1 1 d . . .
H8A H 0.0161 0.6734 0.2761 0.046 Uiso 1 1 calc R . .
C9 C 0.3801(5) 0.7204(3) 0.21705(18) 0.0433(7) Uani 1 1 d . . .
H9 H 0.3950 0.8109 0.2279 0.052 Uiso 1 1 calc R . .
C10 C 0.5395(4) 0.6534(3) 0.16557(19) 0.0418(7) Uani 1 1 d . . .
H10 H 0.6897 0.6874 0.1331 0.050 Uiso 1 1 calc R . .
C11 C 0.4400(4) 0.5139(3) 0.16782(17) 0.0358(6) Uani 1 1 d . . .
H11A H 0.5105 0.4683 0.1164 0.043 Uiso 1 1 calc R . .
C12 C 0.4501(4) 0.4231(3) 0.26648(17) 0.0335(6) Uani 1 1 d . . .
H12A H 0.6130 0.4211 0.2827 0.040 Uiso 1 1 calc R . .
C13 C 0.1723(4) 0.5539(3) 0.17551(18) 0.0403(7) Uani 1 1 d . . .
H13A H 0.0707 0.4709 0.1927 0.048 Uiso 1 1 calc R . .
H13B H 0.1310 0.6199 0.1198 0.048 Uiso 1 1 calc R . .
C14 C 0.4770(4) 0.1725(3) 0.24810(17) 0.0340(6) Uani 1 1 d . . .
C15 C 0.8107(4) 0.1350(3) 0.12872(17) 0.0374(7) Uani 1 1 d . . .
C16 C 0.6486(4) 0.1150(3) 0.06397(19) 0.0474(7) Uani 1 1 d . . .
H16A H 0.5170 0.0554 0.0986 0.071 Uiso 1 1 calc R . .
H16B H 0.7405 0.0697 0.0171 0.071 Uiso 1 1 calc R . .
H16C H 0.5840 0.2070 0.0345 0.071 Uiso 1 1 calc R . .
C17 C 0.9075(4) -0.0044(3) 0.17987(19) 0.0429(7) Uani 1 1 d . . .
H17A H 0.7745 -0.0649 0.2116 0.064 Uiso 1 1 calc R . .
H17B H 0.9988 0.0125 0.2246 0.064 Uiso 1 1 calc R . .
H17C H 1.0118 -0.0510 0.1364 0.064 Uiso 1 1 calc R . .
C18 C 1.0127(4) 0.2313(3) 0.07816(19) 0.0447(7) Uani 1 1 d . . .
H18A H 0.9461 0.3236 0.0503 0.067 Uiso 1 1 calc R . .
H18B H 1.1085 0.1897 0.0303 0.067 Uiso 1 1 calc R . .
H18C H 1.1139 0.2427 0.1213 0.067 Uiso 1 1 calc R . .
C19 C -0.6314(4) 0.1990(3) 0.56712(18) 0.0420(7) Uani 1 1 d . . .
H19A H -0.7668 0.2281 0.6091 0.063 Uiso 1 1 calc R . .
H19B H -0.5426 0.1198 0.6007 0.063 Uiso 1 1 calc R . .
H19C H -0.6903 0.1700 0.5181 0.063 Uiso 1 1 calc R . .

loop_
_atom_site_aniso_label
_atom_site_aniso_U_11
_atom_site_aniso_U_22
_atom_site_aniso_U_33
_atom_site_aniso_U_23
_atom_site_aniso_U_13
_atom_site_aniso_U_12
O1 0.0379(10) 0.0339(11) 0.0461(11) -0.0137(9) -0.0024(8) -0.0028(9)
O2 0.0315(9) 0.0394(11) 0.0413(10) -0.0148(9) -0.0015(8) 0.0004(8)
O3 0.0377(9) 0.0366(11) 0.0422(11) -0.0120(9) 0.0045(8) -0.0062(8)
N1 0.0330(11) 0.0330(13) 0.0343(12) -0.0103(10) -0.0040(9) 0.0001(9)
C1 0.0289(12) 0.0350(15) 0.0292(14) -0.0088(12) -0.0056(11) 0.0003(11)
C2 0.0384(14) 0.0359(16) 0.0405(16) -0.0156(13) -0.0052(12) -0.0012(12)
C3 0.0387(14) 0.0333(15) 0.0367(15) -0.0092(12) -0.0047(12) -0.0056(12)
C4 0.0327(13) 0.0370(16) 0.0307(14) -0.0100(12) -0.0042(11) -0.0002(12)
C5 0.0379(13) 0.0320(15) 0.0335(14) -0.0098(12) -0.0061(12) -0.0019(12)
C6 0.0355(13) 0.0336(15) 0.0293(14) -0.0086(11) -0.0093(11) 0.0007(11)
C7 0.0335(13) 0.0360(16) 0.0331(14) -0.0096(12) -0.0059(11) -0.0029(11)
C8 0.0341(13) 0.0359(16) 0.0425(16) -0.0074(13) -0.0032(12) 0.0023(12)
C9 0.0437(15) 0.0353(16) 0.0477(17) -0.0030(14) -0.0075(13) -0.0033(13)
C10 0.0355(14) 0.0411(17) 0.0442(16) -0.0036(14) -0.0020(12) -0.0021(13)
C11 0.0371(13) 0.0374(16) 0.0315(14) -0.0067(12) -0.0034(11) -0.0023(12)
C12 0.0311(12) 0.0350(15) 0.0345(14) -0.0085(11) -0.0052(11) -0.0004(11)
C13 0.0394(14) 0.0437(17) 0.0363(15) -0.0035(13) -0.0095(12) -0.0034(13)
C14 0.0286(13) 0.0426(18) 0.0313(14) -0.0089(13) -0.0077(11) 0.0030(13)
C15 0.0319(13) 0.0457(17) 0.0376(15) -0.0177(13) -0.0052(11) 0.0040(12)
C16 0.0385(14) 0.064(2) 0.0433(16) -0.0167(15) -0.0112(12) -0.0011(14)
C17 0.0372(14) 0.0465(17) 0.0480(17) -0.0179(14) -0.0082(12) 0.0050(13)
C18 0.0351(13) 0.0524(19) 0.0446(16) -0.0111(14) -0.0017(12) -0.0013(13)
C19 0.0419(14) 0.0403(17) 0.0413(16) -0.0084(13) 0.0009(12) -0.0073(13)

loop_
_atom_type_symbol
_atom_type_description
_atom_type_scat_dispersion_real
_atom_type_scat_dispersion_imag
_atom_type_scat_source
C C 0.0033 0.0016 'International Tables Vol C Tables 4.2.6.8 and 6.1.1.4'
H H 0.0000 0.0000 'International Tables Vol C Tables 4.2.6.8 and 6.1.1.4'
N N 0.0061 0.0033 'International Tables Vol C Tables 4.2.6.8 and 6.1.1.4'
O O 0.0106 0.0060 'International Tables Vol C Tables 4.2.6.8 and 6.1.1.4'

loop_
_geom_angle_atom_site_label_1
_geom_angle_atom_site_label_2
_geom_angle_atom_site_label_3
_geom_angle
_geom_angle_site_symmetry_1
_geom_angle_site_symmetry_3
_geom_angle_publ_flag
C14 O2 C15 120.7(2) . . ?
C4 O3 C19 117.43(19) . . ?
C14 N1 C1 124.9(2) . . ?
C14 N1 C12 124.0(2) . . ?
C1 N1 C12 110.99(19) . . ?
C2 C1 C6 121.2(2) . . ?
C2 C1 N1 129.6(2) . . ?
C6 C1 N1 109.2(2) . . ?
C1 C2 C3 118.3(2) . . ?
C4 C3 C2 120.6(2) . . ?
O3 C4 C3 124.1(2) . . ?
O3 C4 C5 115.6(2) . . ?
C3 C4 C5 120.3(2) . . ?
C6 C5 C4 119.2(2) . . ?
C5 C6 C1 120.4(2) . . ?
C5 C6 C7 128.3(2) . . ?
C1 C6 C7 111.3(2) . . ?
C6 C7 C12 104.24(19) . . ?
C6 C7 C8 114.52(18) . . ?
C12 C7 C8 102.22(19) . . ?
C9 C8 C13 100.7(2) . . ?
C9 C8 C7 105.49(18) . . ?
C13 C8 C7 100.8(2) . . ?
C10 C9 C8 107.1(2) . . ?
C9 C10 C11 108.0(2) . . ?
C10 C11 C13 100.6(2) . . ?
C10 C11 C12 105.0(2) . . ?
C13 C11 C12 100.71(19) . . ?
N1 C12 C7 104.27(19) . . ?
N1 C12 C11 114.56(19) . . ?
C7 C12 C11 102.85(19) . . ?
C11 C13 C8 93.56(18) . . ?
O1 C14 O2 125.6(2) . . ?
O1 C14 N1 123.9(2) . . ?
O2 C14 N1 110.5(2) . . ?
O2 C15 C17 111.4(2) . . ?
O2 C15 C18 101.4(2) . . ?
C17 C15 C18 110.9(2) . . ?
O2 C15 C16 109.53(18) . . ?
C17 C15 C16 112.0(2) . . ?
C18 C15 C16 111.1(2) . . ?

loop_
_geom_bond_atom_site_label_1
_geom_bond_atom_site_label_2
_geom_bond_distance
_geom_bond_site_symmetry_2
_geom_bond_publ_flag
O1 C14 1.221(3) . ?
O2 C14 1.346(3) . ?
O2 C15 1.478(3) . ?
O3 C4 1.380(3) . ?
O3 C19 1.424(3) . ?
N1 C14 1.367(3) . ?
N1 C1 1.425(3) . ?
N1 C12 1.488(3) . ?
C1 C2 1.380(3) . ?
C1 C6 1.393(3) . ?
C2 C3 1.406(3) . ?
C3 C4 1.383(4) . ?
C4 C5 1.400(3) . ?
C5 C6 1.375(3) . ?
C6 C7 1.501(3) . ?
C7 C12 1.561(3) . ?
C7 C8 1.567(3) . ?
C8 C9 1.511(4) . ?
C8 C13 1.539(4) . ?
C9 C10 1.329(4) . ?
C10 C11 1.508(4) . ?
C11 C13 1.535(3) . ?
C11 C12 1.563(3) . ?
C15 C17 1.517(4) . ?
C15 C18 1.520(3) . ?
C15 C16 1.522(3) . ?
